data_2312731
loop_
_publ_author_name
'Hollenw&#xe4;ger, Dirk'
'Bockmair, Valentin'
'Kornath, Andreas J.'

_publ_section_title
;
 The crystal structures of methyl prop-2-ynoate, dimethyl fumarate and
 their protonated species.
;
_journal_coeditor_code OJ3025
_journal_issue 1
_journal_name_full 'Acta crystallographica. Section C, Structural chemistry'
_journal_paper_doi 10.1107/S2053229624011653
_journal_volume 81
_journal_year 2025
_chemical_formula_iupac 'C4 H5 O2 +, As F6 -'
_chemical_formula_moiety 'C4 H5 O2 +, As F6 -'
_chemical_formula_sum 'C4 H5 As F6 O2'
_chemical_formula_weight 274.00
_chemical_name_systematic
;
(1-Methoxyprop-2-yn-1-ylidene)oxidanium hexafluoroarsenate
;
_space_group_crystal_system monoclinic
_space_group_IT_number 14
_space_group_name_Hall '-P 2yn'
_space_group_name_H-M_alt 'P 1 21/n 1'
_atom_sites_solution_hydrogens mixed
_atom_sites_solution_primary direct
_atom_sites_solution_secondary difmap
_audit_creation_method SHELXL-2019/3
_cell_angle_alpha 90
_cell_angle_beta 91.664(7)
_cell_angle_gamma 90
_cell_formula_units_Z 4
_cell_length_a 6.9609(5)
_cell_length_b 8.9319(7)
_cell_length_c 13.7189(9)
_cell_measurement_reflns_used 1298
_cell_measurement_temperature 111(2)
_cell_measurement_theta_max 31.4470
_cell_measurement_theta_min 2.2840
_cell_volume 852.60(11)
_computing_cell_refinement
;
CrysAlis PRO (Rigaku OD, 2020)
;
_computing_data_collection
;
CrysAlis PRO (Rigaku OD, 2020)
;
_computing_data_reduction
;
CrysAlis PRO (Rigaku OD, 2020)
;
_computing_molecular_graphics
;
ORTEP-3 for Windows (Farrugia, 2012)
;
_computing_publication_material
;
PLATON (Spek, 2020)
;
_computing_structure_refinement
;
SHELXL2018 (Sheldrick, 2015<i>b</i>)
;
_computing_structure_solution
;
SHELXT (Sheldrick, 2015<i>a</i>)
;
_diffrn_ambient_temperature 111(2)
_diffrn_detector 'CCD plate'
_diffrn_detector_area_resol_mean 15.9809
_diffrn_measured_fraction_theta_full 0.999
_diffrn_measured_fraction_theta_max 1.000
_diffrn_measurement_device 'CCD camera on \k-goniostat'
_diffrn_measurement_device_type 'Rigaku Xcalibur Sapphire3'
_diffrn_measurement_method '\w scans'
_diffrn_radiation_monochromator graphite
_diffrn_radiation_source 'Enhance (Mo) X-ray Source'
_diffrn_radiation_type 'Mo K\a'
_diffrn_radiation_wavelength 0.71073
_diffrn_reflns_av_R_equivalents 0.0288
_diffrn_reflns_av_unetI/netI 0.0470
_diffrn_reflns_limit_h_max 9
_diffrn_reflns_limit_h_min -6
_diffrn_reflns_limit_k_max 12
_diffrn_reflns_limit_k_min -9
_diffrn_reflns_limit_l_max 18
_diffrn_reflns_limit_l_min -18
_diffrn_reflns_number 4205
_diffrn_reflns_theta_full 25.242
_diffrn_reflns_theta_max 29.127
_diffrn_reflns_theta_min 2.722
_diffrn_source_current 40
_diffrn_source_voltage 50
_exptl_absorpt_coefficient_mu 4.055
_exptl_absorpt_correction_T_max 1.00000
_exptl_absorpt_correction_T_min 0.58179
_exptl_absorpt_correction_type multi-scan
_exptl_absorpt_process_details
;
(CrysAlis PRO; Rigaku OD, 2020)
;
_exptl_crystal_colour colorless
_exptl_crystal_density_diffrn 2.135
_exptl_crystal_density_method 'not measured'
_exptl_crystal_description needle
_exptl_crystal_F_000 528
_exptl_crystal_size_max 0.900
_exptl_crystal_size_mid 0.206
_exptl_crystal_size_min 0.146
_refine_diff_density_max 0.872
_refine_diff_density_min -0.923
_refine_ls_extinction_method none
_refine_ls_goodness_of_fit_ref 1.051
_refine_ls_hydrogen_treatment mixed
_refine_ls_matrix_type full
_refine_ls_number_parameters 123
_refine_ls_number_reflns 2303
_refine_ls_number_restraints 0
_refine_ls_restrained_S_all 1.051
_refine_ls_R_factor_all 0.0501
_refine_ls_R_factor_gt 0.0388
_refine_ls_shift/su_max 0.001
_refine_ls_shift/su_mean 0.000
_refine_ls_structure_factor_coef Fsqd
_refine_ls_weighting_details 'w=1/[\s^2^(Fo^2^)+(0.0444P)^2^] where P=(Fo^2^+2Fc^2^)/3'
_refine_ls_weighting_scheme calc
_refine_ls_wR_factor_gt 0.0895
_refine_ls_wR_factor_ref 0.0986
_reflns_number_gt 1900
_reflns_number_total 2303
_reflns_threshold_expression 'I > 2\s(I)'
_cod_data_source_file oj3025.cif
_cod_data_source_block III
_cod_original_sg_symbol_H-M 'P 21/n'
_cod_database_code 2312731
_shelx_space_group_comment
;
The symmetry employed for this shelxl refinement is uniquely defined
by the following loop, which should always be used as a source of
symmetry information in preference to the above space-group names.
They are only intended as comments.
;
_shelx_estimated_absorpt_t_min 0.121
_shelx_estimated_absorpt_t_max 0.589

loop_
_space_group_symop_operation_xyz
'x, y, z'
'-x+1/2, y+1/2, -z+1/2'
'-x, -y, -z'
'x-1/2, -y-1/2, z-1/2'

loop_
_atom_site_type_symbol
_atom_site_label
_atom_site_fract_x
_atom_site_fract_y
_atom_site_fract_z
_atom_site_U_iso_or_equiv
_atom_site_adp_type
_atom_site_calc_flag
_atom_site_occupancy
_atom_site_disorder_assembly
_atom_site_disorder_group
As As1 0.55531(4) 0.61946(4) 0.31141(2) 0.02340(12) Uani d 1 . .
F F3 0.3663(2) 0.7351(3) 0.28285(13) 0.0380(5) Uani d 1 . .
F F5 0.5944(3) 0.5983(2) 0.18954(13) 0.0380(5) Uani d 1 . .
F F2 0.5053(3) 0.6364(3) 0.43228(14) 0.0462(6) Uani d 1 . .
O O2 0.0897(3) 0.1533(3) 0.50117(16) 0.0301(5) Uani d 1 . .
O O1 0.1633(3) 0.3569(3) 0.42071(18) 0.0310(5) Uani d 1 . .
F F4 0.7411(3) 0.5020(3) 0.33987(16) 0.0503(6) Uani d 1 . .
F F1 0.3982(3) 0.4674(3) 0.30251(16) 0.0508(6) Uani d 1 . .
F F6 0.7072(3) 0.7683(3) 0.31930(17) 0.0496(6) Uani d 1 . .
C C1 0.1973(4) 0.2223(4) 0.44299(19) 0.0244(6) Uani d 1 . .
C C2 0.3535(4) 0.1383(4) 0.4053(2) 0.0256(6) Uani d 1 . .
C C3 0.4795(4) 0.0709(4) 0.3697(2) 0.0323(7) Uani d 1 . .
H H1 0.580815 0.016719 0.341095 0.039 Uiso calc 1 . .
C C4 -0.0767(4) 0.2351(5) 0.5405(3) 0.0417(9) Uani d 1 . .
H H2A -0.030985 0.324746 0.575262 0.063 Uiso calc 1 . .
H H2B -0.144696 0.170089 0.585530 0.063 Uiso calc 1 . .
H H2C -0.164273 0.264647 0.486657 0.063 Uiso calc 1 . .
H H3 0.235(6) 0.394(5) 0.387(3) 0.047(13) Uiso d 1 . .

loop_
_atom_site_aniso_label
_atom_site_aniso_U_11
_atom_site_aniso_U_22
_atom_site_aniso_U_33
_atom_site_aniso_U_12
_atom_site_aniso_U_13
_atom_site_aniso_U_23
As1 0.02680(18) 0.0244(2) 0.01897(17) 0.00042(12) -0.00046(12) 0.00004(12)
F3 0.0363(9) 0.0460(13) 0.0313(9) 0.0157(10) -0.0033(8) -0.0030(10)
F5 0.0382(10) 0.0531(14) 0.0230(9) 0.0054(9) 0.0071(8) -0.0007(9)
F2 0.0596(13) 0.0605(16) 0.0187(8) 0.0094(11) 0.0016(9) -0.0008(10)
O2 0.0335(11) 0.0311(13) 0.0260(10) -0.0035(10) 0.0083(9) -0.0020(10)
O1 0.0305(11) 0.0281(13) 0.0344(12) 0.0014(10) 0.0023(10) -0.0015(11)
F4 0.0579(12) 0.0450(14) 0.0469(12) 0.0253(11) -0.0158(10) -0.0018(11)
F1 0.0657(14) 0.0441(14) 0.0430(12) -0.0300(12) 0.0066(10) -0.0002(11)
F6 0.0425(11) 0.0429(14) 0.0631(14) -0.0170(10) -0.0034(10) -0.0051(13)
C1 0.0251(13) 0.0279(17) 0.0200(13) -0.0020(12) -0.0033(11) -0.0057(13)
C2 0.0283(14) 0.0260(17) 0.0226(13) 0.0005(12) 0.0000(11) 0.0028(13)
C3 0.0292(14) 0.0346(19) 0.0333(16) 0.0049(14) 0.0032(12) -0.0012(15)
C4 0.0339(16) 0.049(2) 0.0436(19) -0.0021(17) 0.0149(15) -0.0097(19)

loop_
_atom_type_symbol
_atom_type_description
_atom_type_scat_dispersion_real
_atom_type_scat_dispersion_imag
_atom_type_scat_source
C C 0.0033 0.0016 'International Tables Vol C Tables 4.2.6.8 and 6.1.1.4'
H H 0.0000 0.0000 'International Tables Vol C Tables 4.2.6.8 and 6.1.1.4'
O O 0.0106 0.0060 'International Tables Vol C Tables 4.2.6.8 and 6.1.1.4'
F F 0.0171 0.0103 'International Tables Vol C Tables 4.2.6.8 and 6.1.1.4'
As As 0.0499 2.0058 'International Tables Vol C Tables 4.2.6.8 and 6.1.1.4'

loop_
_geom_angle_atom_site_label_1
_geom_angle_atom_site_label_2
_geom_angle_atom_site_label_3
_geom_angle_site_symmetry_1
_geom_angle_site_symmetry_3
_geom_angle
_geom_angle_publ_flag
F6 As1 F4 . . 90.03(12) ?
F6 As1 F3 . . 90.88(11) ?
F4 As1 F3 . . 179.09(11) ?
F6 As1 F2 . . 90.72(11) ?
F4 As1 F2 . . 90.39(11) ?
F3 As1 F2 . . 89.53(10) ?
F6 As1 F5 . . 91.87(11) ?
F4 As1 F5 . . 90.84(10) ?
F3 As1 F5 . . 89.20(9) ?
F2 As1 F5 . . 177.13(10) ?
F6 As1 F1 . . 179.51(12) ?
F4 As1 F1 . . 90.37(13) ?
F3 As1 F1 . . 88.72(12) ?
F2 As1 F1 . . 89.55(11) ?
F5 As1 F1 . . 87.85(10) ?
C1 O2 C4 . . 118.0(3) ?
O1 C1 O2 . . 120.3(3) ?
O1 C1 C2 . . 123.4(3) ?
O2 C1 C2 . . 116.2(3) ?
C3 C2 C1 . . 176.8(3) ?

loop_
_geom_bond_atom_site_label_1
_geom_bond_atom_site_label_2
_geom_bond_site_symmetry_2
_geom_bond_distance
_geom_bond_publ_flag
As1 F6 . 1.700(2) ?
As1 F4 . 1.702(2) ?
As1 F3 . 1.7091(19) ?
As1 F2 . 1.7109(19) ?
As1 F5 . 1.7122(18) ?
As1 F1 . 1.746(2) ?
O2 C1 . 1.270(3) ?
O2 C4 . 1.484(4) ?
O1 C1 . 1.261(4) ?
C1 C2 . 1.430(4) ?
C2 C3 . 1.180(4) ?

loop_
_geom_torsion_atom_site_label_1
_geom_torsion_atom_site_label_2
_geom_torsion_atom_site_label_3
_geom_torsion_atom_site_label_4
_geom_torsion_site_symmetry_1
_geom_torsion_site_symmetry_2
_geom_torsion_site_symmetry_3
_geom_torsion_site_symmetry_4
_geom_torsion
_geom_torsion_publ_flag
C4 O2 C1 O1 . . . . 0.8(4) ?
C4 O2 C1 C2 . . . . -178.7(3) ?
